data_7712725
loop_
_publ_author_name
'Benetti, Sara'
'Dalla Pozza, Maria'
'Biancalana, Lorenzo'
'Zacchini, Stefano'
'Gasser, Gilles'
'Marchetti, Fabio'

_publ_section_title
;
 The Beneficial Effect of Cyclohexyl Substituent on the In Vitro
 Anticancer Activity of Diiron Vinyliminium Complexes
;
_journal_name_full 'Dalton Transactions'
_journal_paper_doi 10.1039/D3DT00186E
_journal_year 2023
_chemical_formula_sum 'C31 H34 F3 Fe2 N O6 S'
_chemical_formula_weight 717.35
_space_group_crystal_system monoclinic
_space_group_IT_number 14
_space_group_name_Hall '-P 2yn'
_space_group_name_H-M_alt 'P 1 21/n 1'
_atom_sites_solution_hydrogens geom
_audit_creation_method SHELXL-2014/7
_audit_update_record
;
2022-12-22 deposited with the CCDC.	2023-04-04 downloaded from the CCDC.
;
_cell_angle_alpha 90
_cell_angle_beta 107.023(5)
_cell_angle_gamma 90
_cell_formula_units_Z 4
_cell_length_a 9.2150(14)
_cell_length_b 25.306(4)
_cell_length_c 13.712(2)
_cell_measurement_reflns_used 9890
_cell_measurement_temperature 100(2)
_cell_measurement_theta_max 28.866
_cell_measurement_theta_min 2.237
_cell_volume 3057.5(8)
_computing_cell_refinement 'APEX3 (Bruker AXS, 2015)'
_computing_data_collection 'APEX3 (Bruker AXS, 2015)'
_computing_data_reduction 'SAINT (Bruker AXS, 2015)'
_computing_molecular_graphics 'ORTEPIII (Johnson, 1996)'
_computing_publication_material 'XCIF 2014/2 (Bruker AXS, 2014)'
_computing_structure_refinement 'SHELXL-2014/7 (Sheldrick, 2014)'
_computing_structure_solution 'SHELXT (Sheldrick, 2015)'
_diffrn_ambient_temperature 100(2)
_diffrn_measured_fraction_theta_full 0.980
_diffrn_measured_fraction_theta_max 0.980
_diffrn_measurement_device_type 'PHOTONII area detector'
_diffrn_measurement_method 'phi and omega scans'
_diffrn_radiation_type MoK\a
_diffrn_radiation_wavelength 0.71073
_diffrn_reflns_av_R_equivalents 0.0908
_diffrn_reflns_av_unetI/netI 0.0674
_diffrn_reflns_Laue_measured_fraction_full 0.980
_diffrn_reflns_Laue_measured_fraction_max 0.980
_diffrn_reflns_limit_h_max 11
_diffrn_reflns_limit_h_min -11
_diffrn_reflns_limit_k_max 30
_diffrn_reflns_limit_k_min -30
_diffrn_reflns_limit_l_max 16
_diffrn_reflns_limit_l_min -16
_diffrn_reflns_number 30214
_diffrn_reflns_point_group_measured_fraction_full 0.980
_diffrn_reflns_point_group_measured_fraction_max 0.980
_diffrn_reflns_theta_full 25.198
_diffrn_reflns_theta_max 25.198
_diffrn_reflns_theta_min 1.609
_diffrn_source 'fine-focus sealed tube'
_exptl_absorpt_coefficient_mu 1.080
_exptl_absorpt_correction_T_max 0.5635
_exptl_absorpt_correction_T_min 0.3638
_exptl_absorpt_correction_type empirical
_exptl_absorpt_process_details
; 
 Data were corrected for Lorentz polarization and absorption
 effects (empirical absorption correction SADABS).
 R(int) =  0.1816 (selected reflections only, before parameter refinement)
 R(int) =  0.0731 (selected reflections only, after parameter refinement)
;
_exptl_crystal_colour green
_exptl_crystal_density_diffrn 1.558
_exptl_crystal_description plate
_exptl_crystal_F_000 1480
_exptl_crystal_size_max 0.210
_exptl_crystal_size_mid 0.120
_exptl_crystal_size_min 0.090
_refine_diff_density_max 0.939
_refine_diff_density_min -0.621
_refine_diff_density_rms 0.110
_refine_ls_extinction_method none
_refine_ls_goodness_of_fit_ref 1.245
_refine_ls_hydrogen_treatment constr
_refine_ls_matrix_type full
_refine_ls_number_parameters 399
_refine_ls_number_reflns 5403
_refine_ls_number_restraints 6
_refine_ls_restrained_S_all 1.245
_refine_ls_R_factor_all 0.0974
_refine_ls_R_factor_gt 0.0772
_refine_ls_shift/su_max 0.000
_refine_ls_shift/su_mean 0.000
_refine_ls_structure_factor_coef Fsqd
_refine_ls_weighting_details 'w=1/[\s^2^(Fo^2^)+(0.0353P)^2^+11.9655P] where P=(Fo^2^+2Fc^2^)/3'
_refine_ls_weighting_scheme calc
_refine_ls_wR_factor_gt 0.1463
_refine_ls_wR_factor_ref 0.1534
_reflns_Friedel_coverage 0.000
_reflns_number_gt 4372
_reflns_number_total 5403
_reflns_threshold_expression 'I > 2\s(I)'
_cod_data_source_file d3dt00186e2.cif
_cod_data_source_block 2b
_cod_original_sg_symbol_H-M 'P 21/n'
_cod_database_code 7712725
_shelx_shelxl_version_number 2014/7
_shelx_space_group_comment
;
The symmetry employed for this shelxl refinement is uniquely defined
by the following loop, which should always be used as a source of
symmetry information in preference to the above space-group names.
They are only intended as comments.
;
_shelx_estimated_absorpt_t_min 0.805
_shelx_estimated_absorpt_t_max 0.909

loop_
_space_group_symop_operation_xyz
'x, y, z'
'-x+1/2, y+1/2, -z+1/2'
'-x, -y, -z'
'x-1/2, -y-1/2, z-1/2'

loop_
_atom_site_label
_atom_site_type_symbol
_atom_site_fract_x
_atom_site_fract_y
_atom_site_fract_z
_atom_site_U_iso_or_equiv
_atom_site_adp_type
_atom_site_occupancy
_atom_site_site_symmetry_order
_atom_site_calc_flag
_atom_site_refinement_flags_posn
_atom_site_refinement_flags_adp
_atom_site_refinement_flags_occupancy
_atom_site_disorder_assembly
_atom_site_disorder_group
Fe1 Fe 0.35629(9) 0.38275(3) 0.40067(6) 0.0156(2) Uani 1 1 d . . . . .
Fe2 Fe 0.22750(9) 0.29692(3) 0.42016(6) 0.0140(2) Uani 1 1 d . . . . .
C1 C 0.3144(6) 0.4271(2) 0.4866(5) 0.0219(13) Uani 1 1 d . . . . .
C2 C 0.4045(6) 0.3313(2) 0.5082(4) 0.0198(13) Uani 1 1 d . . . . .
O1 O 0.2943(5) 0.45761(17) 0.5422(4) 0.0337(11) Uani 1 1 d . . . . .
O2 O 0.4942(4) 0.32403(16) 0.5864(3) 0.0249(10) Uani 1 1 d . . . . .
O3 O -0.2920(5) 0.45194(17) 0.7267(4) 0.0330(11) Uani 1 1 d . . . . .
N1 N 0.1143(5) 0.32749(18) 0.5971(3) 0.0175(10) Uani 1 1 d . . . . .
C3 C 0.1333(6) 0.3278(2) 0.5072(4) 0.0170(12) Uani 1 1 d . . . . .
C4 C 0.0547(6) 0.3493(2) 0.4122(4) 0.0157(12) Uani 1 1 d . . . . .
H4 H -0.0512 0.3365 0.3800 0.019 Uiso 1 1 calc R U . . .
C5 C 0.1410(6) 0.3643(2) 0.3452(4) 0.0160(12) Uani 1 1 d . . . . .
C6 C 0.2057(7) 0.2912(2) 0.6753(4) 0.0229(13) Uani 1 1 d . . . . .
H6A H 0.1441 0.2605 0.6814 0.034 Uiso 1 1 calc R U . . .
H6B H 0.2395 0.3096 0.7410 0.034 Uiso 1 1 calc R U . . .
H6C H 0.2944 0.2794 0.6555 0.034 Uiso 1 1 calc R U . . .
C7 C 0.0033(6) 0.3597(2) 0.6256(4) 0.0182(12) Uani 1 1 d . . . . .
C8 C -0.0896(7) 0.3361(2) 0.6749(4) 0.0229(13) Uani 1 1 d . . . . .
H8 H -0.0851 0.2990 0.6852 0.027 Uiso 1 1 calc R U . . .
C9 C -0.1899(7) 0.3662(2) 0.7096(4) 0.0223(13) Uani 1 1 d . . . . .
H9 H -0.2534 0.3497 0.7442 0.027 Uiso 1 1 calc R U . . .
C10 C -0.1974(6) 0.4198(2) 0.6941(4) 0.0213(13) Uani 1 1 d . . . . .
C11 C -0.1087(7) 0.4430(2) 0.6410(5) 0.0259(14) Uani 1 1 d . . . . .
H11 H -0.1169 0.4799 0.6279 0.031 Uiso 1 1 calc R U . . .
C12 C -0.0077(7) 0.4133(2) 0.6063(5) 0.0244(14) Uani 1 1 d . . . . .
H12 H 0.0533 0.4296 0.5697 0.029 Uiso 1 1 calc R U . . .
C13 C -0.3877(7) 0.4277(3) 0.7805(5) 0.0312(15) Uani 1 1 d . . . . .
H13A H -0.4538 0.4015 0.7363 0.047 Uiso 1 1 calc R U . . .
H13B H -0.4499 0.4548 0.7999 0.047 Uiso 1 1 calc R U . . .
H13C H -0.3243 0.4101 0.8420 0.047 Uiso 1 1 calc R U . . .
C14 C 0.0519(6) 0.3701(2) 0.2344(4) 0.0193(12) Uani 1 1 d . . . . .
H14A H -0.0266 0.3421 0.2172 0.023 Uiso 1 1 calc R U . . .
H14B H 0.1214 0.3639 0.1926 0.023 Uiso 1 1 calc R U . . .
C15 C -0.0257(6) 0.4233(2) 0.2042(4) 0.0205(13) Uani 1 1 d . . . . .
H15 H 0.0521 0.4516 0.2294 0.025 Uiso 1 1 calc R U . . .
C16 C -0.1543(7) 0.4332(3) 0.2506(5) 0.0312(15) Uani 1 1 d . . . . .
H16A H -0.2255 0.4030 0.2343 0.037 Uiso 1 1 calc R U . . .
H16B H -0.1118 0.4349 0.3258 0.037 Uiso 1 1 calc R U . . .
C17 C -0.2415(8) 0.4838(3) 0.2130(6) 0.0372(17) Uani 1 1 d . . . . .
H17A H -0.3284 0.4866 0.2414 0.045 Uiso 1 1 calc R U . . .
H17B H -0.1745 0.5146 0.2369 0.045 Uiso 1 1 calc R U . . .
C18 C -0.2989(8) 0.4842(3) 0.0981(6) 0.0429(19) Uani 1 1 d . . . . .
H18A H -0.3536 0.5177 0.0746 0.052 Uiso 1 1 calc R U . . .
H18B H -0.3709 0.4546 0.0742 0.052 Uiso 1 1 calc R U . . .
C19 C -0.1676(8) 0.4788(3) 0.0531(5) 0.0394(18) Uani 1 1 d . . . . .
H19A H -0.0974 0.5090 0.0751 0.047 Uiso 1 1 calc R U . . .
H19B H -0.2065 0.4794 -0.0223 0.047 Uiso 1 1 calc R U . . .
C20 C -0.0826(8) 0.4272(3) 0.0882(5) 0.0332(16) Uani 1 1 d . . . . .
H20A H -0.1509 0.3970 0.0610 0.040 Uiso 1 1 calc R U . . .
H20B H 0.0048 0.4249 0.0602 0.040 Uiso 1 1 calc R U . . .
C101 C 0.4361(7) 0.3634(2) 0.2741(4) 0.0226(13) Uani 1 1 d . . . . .
H101 H 0.3959 0.3348 0.2231 0.027 Uiso 1 1 calc R U . . .
C102 C 0.5562(6) 0.3585(2) 0.3661(5) 0.0208(13) Uani 1 1 d . . . . .
H102 H 0.6158 0.3257 0.3914 0.025 Uiso 1 1 calc R U . . .
C103 C 0.5798(6) 0.4078(2) 0.4136(5) 0.0248(14) Uani 1 1 d . . . . .
H103 H 0.6598 0.4166 0.4784 0.030 Uiso 1 1 calc R U . . .
C104 C 0.4734(7) 0.4435(2) 0.3527(5) 0.0250(14) Uani 1 1 d . . . . .
H104 H 0.4658 0.4821 0.3660 0.030 Uiso 1 1 calc R U . . .
C105 C 0.3868(6) 0.4156(2) 0.2664(4) 0.0209(13) Uani 1 1 d . . . . .
H105 H 0.3050 0.4310 0.2084 0.025 Uiso 1 1 calc R U . . .
C201 C 0.2097(7) 0.2481(2) 0.2939(4) 0.0233(14) Uani 1 1 d . . . . .
H201 H 0.1877 0.2596 0.2212 0.028 Uiso 1 1 calc R U . . .
C202 C 0.3545(7) 0.2421(2) 0.3654(5) 0.0236(14) Uani 1 1 d . . . . .
H202 H 0.4540 0.2491 0.3524 0.028 Uiso 1 1 calc R U . . .
C203 C 0.3343(7) 0.2238(2) 0.4571(5) 0.0220(13) Uani 1 1 d . . . . .
H203 H 0.4175 0.2157 0.5207 0.026 Uiso 1 1 calc R U . . .
C204 C 0.1791(7) 0.2181(2) 0.4447(5) 0.0258(14) Uani 1 1 d . . . . .
H204 H 0.1318 0.2049 0.4970 0.031 Uiso 1 1 calc R U . . .
C205 C 0.1020(7) 0.2334(2) 0.3443(5) 0.0236(14) Uani 1 1 d . U . . .
H205 H -0.0106 0.2329 0.3130 0.028 Uiso 1 1 calc R U . . .
C301 C 0.7821(8) 0.1413(3) 0.4567(5) 0.0297(15) Uani 1 1 d . . . . .
F1 F 0.8834(5) 0.13467(15) 0.4057(3) 0.0419(10) Uani 1 1 d . . . . .
F2 F 0.8103(5) 0.10594(15) 0.5310(3) 0.0445(11) Uani 1 1 d . . . . .
F3 F 0.6467(5) 0.13128(17) 0.3939(3) 0.0502(12) Uani 1 1 d . . . . .
S1 S 0.79086(16) 0.20867(6) 0.50739(11) 0.0217(3) Uani 1 1 d . . . . .
O11 O 0.9429(5) 0.21198(18) 0.5731(3) 0.0310(10) Uani 1 1 d . . . . .
O12 O 0.7594(5) 0.24099(18) 0.4180(3) 0.0357(11) Uani 1 1 d . . . . .
O13 O 0.6785(5) 0.2080(2) 0.5601(3) 0.0380(12) Uani 1 1 d . . . . .

loop_
_atom_site_aniso_label
_atom_site_aniso_U_11
_atom_site_aniso_U_22
_atom_site_aniso_U_33
_atom_site_aniso_U_23
_atom_site_aniso_U_13
_atom_site_aniso_U_12
Fe1 0.0170(4) 0.0135(4) 0.0148(4) -0.0011(3) 0.0023(3) -0.0021(3)
Fe2 0.0144(4) 0.0124(4) 0.0129(4) -0.0014(3) 0.0004(3) -0.0003(3)
C1 0.020(3) 0.024(3) 0.023(3) 0.002(3) 0.007(3) -0.004(3)
C2 0.020(3) 0.022(3) 0.018(3) -0.004(2) 0.007(3) -0.001(2)
O1 0.043(3) 0.026(2) 0.037(3) -0.012(2) 0.021(2) -0.012(2)
O2 0.024(2) 0.027(2) 0.015(2) 0.0033(18) -0.0076(18) -0.0024(18)
O3 0.034(3) 0.027(2) 0.043(3) 0.003(2) 0.020(2) 0.011(2)
N1 0.018(2) 0.017(2) 0.016(2) -0.001(2) 0.002(2) -0.0005(19)
C3 0.014(3) 0.015(3) 0.021(3) -0.003(2) 0.005(2) -0.003(2)
C4 0.011(3) 0.019(3) 0.014(3) -0.001(2) 0.000(2) 0.005(2)
C5 0.020(3) 0.009(3) 0.018(3) 0.001(2) 0.003(2) 0.003(2)
C6 0.027(3) 0.026(3) 0.013(3) 0.004(3) 0.002(2) 0.008(3)
C7 0.022(3) 0.016(3) 0.012(3) 0.000(2) -0.003(2) 0.002(2)
C8 0.033(3) 0.013(3) 0.022(3) 0.000(2) 0.009(3) -0.004(3)
C9 0.033(3) 0.017(3) 0.021(3) -0.001(2) 0.013(3) -0.001(3)
C10 0.017(3) 0.026(3) 0.019(3) 0.003(3) 0.003(2) 0.007(2)
C11 0.032(4) 0.013(3) 0.034(4) 0.002(3) 0.012(3) 0.002(3)
C12 0.026(3) 0.023(3) 0.024(3) 0.004(3) 0.008(3) -0.004(3)
C13 0.034(4) 0.032(4) 0.031(4) 0.004(3) 0.015(3) 0.012(3)
C14 0.018(3) 0.020(3) 0.018(3) 0.002(2) 0.003(2) 0.002(2)
C15 0.020(3) 0.023(3) 0.016(3) -0.001(2) 0.002(2) 0.000(2)
C16 0.026(3) 0.038(4) 0.029(4) 0.013(3) 0.009(3) 0.012(3)
C17 0.031(4) 0.035(4) 0.047(4) 0.014(3) 0.012(3) 0.014(3)
C18 0.027(4) 0.029(4) 0.062(5) 0.016(4) -0.005(3) 0.004(3)
C19 0.055(5) 0.032(4) 0.021(3) 0.014(3) -0.004(3) 0.013(3)
C20 0.045(4) 0.029(4) 0.021(3) 0.008(3) 0.001(3) 0.007(3)
C101 0.029(3) 0.025(3) 0.018(3) -0.005(3) 0.013(3) -0.009(3)
C102 0.014(3) 0.021(3) 0.033(4) 0.001(3) 0.014(3) 0.001(2)
C103 0.017(3) 0.033(4) 0.025(3) -0.001(3) 0.007(3) -0.011(3)
C104 0.030(3) 0.018(3) 0.033(4) 0.001(3) 0.018(3) -0.012(3)
C105 0.021(3) 0.023(3) 0.019(3) 0.009(3) 0.007(2) 0.004(3)
C201 0.041(4) 0.015(3) 0.016(3) -0.010(2) 0.011(3) -0.003(3)
C202 0.028(3) 0.008(3) 0.039(4) -0.011(3) 0.015(3) 0.001(2)
C203 0.023(3) 0.015(3) 0.024(3) 0.002(2) 0.002(3) 0.008(2)
C204 0.032(3) 0.014(3) 0.032(4) -0.004(3) 0.010(3) -0.008(3)
C205 0.021(3) 0.011(3) 0.033(3) -0.012(2) -0.001(3) -0.007(2)
C301 0.038(4) 0.027(4) 0.024(3) -0.004(3) 0.009(3) -0.004(3)
F1 0.062(3) 0.033(2) 0.040(2) -0.0047(18) 0.030(2) 0.007(2)
F2 0.078(3) 0.025(2) 0.026(2) 0.0088(17) 0.009(2) -0.002(2)
F3 0.054(3) 0.050(3) 0.034(2) -0.009(2) -0.007(2) -0.021(2)
S1 0.0247(8) 0.0222(8) 0.0179(7) 0.0012(6) 0.0059(6) 0.0046(6)
O11 0.029(2) 0.035(3) 0.026(2) 0.001(2) 0.0038(19) -0.003(2)
O12 0.053(3) 0.029(3) 0.026(2) 0.008(2) 0.012(2) 0.011(2)
O13 0.032(3) 0.051(3) 0.035(3) -0.003(2) 0.017(2) 0.007(2)

loop_
_atom_type_symbol
_atom_type_description
_atom_type_scat_dispersion_real
_atom_type_scat_dispersion_imag
_atom_type_scat_source
C C 0.0033 0.0016 'International Tables Vol C Tables 4.2.6.8 and 6.1.1.4'
H H 0.0000 0.0000 'International Tables Vol C Tables 4.2.6.8 and 6.1.1.4'
F F 0.0171 0.0103 'International Tables Vol C Tables 4.2.6.8 and 6.1.1.4'
Fe Fe 0.3463 0.8444 'International Tables Vol C Tables 4.2.6.8 and 6.1.1.4'
N N 0.0061 0.0033 'International Tables Vol C Tables 4.2.6.8 and 6.1.1.4'
O O 0.0106 0.0060 'International Tables Vol C Tables 4.2.6.8 and 6.1.1.4'
S S 0.1246 0.1234 'International Tables Vol C Tables 4.2.6.8 and 6.1.1.4'

loop_
_geom_angle_atom_site_label_1
_geom_angle_atom_site_label_2
_geom_angle_atom_site_label_3
_geom_angle
_geom_angle_site_symmetry_1
_geom_angle_site_symmetry_3
_geom_angle_publ_flag
C1 Fe1 C2 88.0(3) . . ?
C1 Fe1 C5 90.9(2) . . ?
C2 Fe1 C5 96.7(2) . . ?
C1 Fe1 C104 88.6(3) . . ?
C2 Fe1 C104 135.7(2) . . ?
C5 Fe1 C104 127.6(2) . . ?
C1 Fe1 C103 98.8(3) . . ?
C2 Fe1 C103 98.0(2) . . ?
C5 Fe1 C103 162.6(2) . . ?
C104 Fe1 C103 39.2(2) . . ?
C1 Fe1 C105 116.5(3) . . ?
C2 Fe1 C105 151.3(2) . . ?
C5 Fe1 C105 97.7(2) . . ?
C104 Fe1 C105 39.1(2) . . ?
C103 Fe1 C105 65.1(2) . . ?
C1 Fe1 C102 135.4(2) . . ?
C2 Fe1 C102 87.4(2) . . ?
C5 Fe1 C102 133.7(2) . . ?
C104 Fe1 C102 65.2(2) . . ?
C103 Fe1 C102 38.4(2) . . ?
C105 Fe1 C102 64.8(2) . . ?
C1 Fe1 C101 153.1(3) . . ?
C2 Fe1 C101 114.4(2) . . ?
C5 Fe1 C101 100.4(2) . . ?
C104 Fe1 C101 65.1(2) . . ?
C103 Fe1 C101 65.0(2) . . ?
C105 Fe1 C101 38.3(2) . . ?
C102 Fe1 C101 39.0(2) . . ?
C1 Fe1 Fe2 106.11(19) . . ?
C2 Fe1 Fe2 49.14(17) . . ?
C5 Fe1 Fe2 51.92(15) . . ?
C104 Fe1 Fe2 165.12(18) . . ?
C103 Fe1 Fe2 136.55(18) . . ?
C105 Fe1 Fe2 128.11(17) . . ?
C102 Fe1 Fe2 103.94(16) . . ?
C101 Fe1 Fe2 100.00(16) . . ?
C3 Fe2 C2 82.8(2) . . ?
C3 Fe2 C5 77.4(2) . . ?
C2 Fe2 C5 94.2(2) . . ?
C3 Fe2 C4 41.8(2) . . ?
C2 Fe2 C4 104.0(2) . . ?
C5 Fe2 C4 41.0(2) . . ?
C3 Fe2 C205 110.8(2) . . ?
C2 Fe2 C205 155.3(2) . . ?
C5 Fe2 C205 108.6(2) . . ?
C4 Fe2 C205 99.4(2) . . ?
C3 Fe2 C203 119.8(2) . . ?
C2 Fe2 C203 89.8(2) . . ?
C5 Fe2 C203 162.8(2) . . ?
C4 Fe2 C203 152.9(2) . . ?
C205 Fe2 C203 65.7(2) . . ?
C3 Fe2 C202 159.0(2) . . ?
C2 Fe2 C202 93.7(2) . . ?
C5 Fe2 C202 123.6(2) . . ?
C4 Fe2 C202 156.6(2) . . ?
C205 Fe2 C202 66.1(2) . . ?
C203 Fe2 C202 39.2(2) . . ?
C3 Fe2 C204 97.9(2) . . ?
C2 Fe2 C204 120.7(2) . . ?
C5 Fe2 C204 144.2(2) . . ?
C4 Fe2 C204 115.2(2) . . ?
C205 Fe2 C204 39.4(2) . . ?
C203 Fe2 C204 39.1(2) . . ?
C202 Fe2 C204 66.0(2) . . ?
C3 Fe2 C201 148.0(2) . . ?
C2 Fe2 C201 129.1(2) . . ?
C5 Fe2 C201 98.8(2) . . ?
C4 Fe2 C201 117.8(2) . . ?
C205 Fe2 C201 39.7(2) . . ?
C203 Fe2 C201 66.1(2) . . ?
C202 Fe2 C201 39.5(2) . . ?
C204 Fe2 C201 66.5(2) . . ?
C3 Fe2 Fe1 91.63(17) . . ?
C2 Fe2 Fe1 48.80(18) . . ?
C5 Fe2 Fe1 49.56(16) . . ?
C4 Fe2 Fe1 79.63(16) . . ?
C205 Fe2 Fe1 145.47(18) . . ?
C203 Fe2 Fe1 125.80(17) . . ?
C202 Fe2 Fe1 101.68(17) . . ?
C204 Fe2 Fe1 164.88(18) . . ?
C201 Fe2 Fe1 110.21(17) . . ?
O1 C1 Fe1 176.1(5) . . ?
O2 C2 Fe1 139.4(5) . . ?
O2 C2 Fe2 138.5(5) . . ?
Fe1 C2 Fe2 82.1(2) . . ?
C10 O3 C13 117.4(5) . . ?
C3 N1 C7 123.8(5) . . ?
C3 N1 C6 119.3(5) . . ?
C7 N1 C6 116.9(4) . . ?
N1 C3 C4 135.3(5) . . ?
N1 C3 Fe2 146.5(5) . . ?
C4 C3 Fe2 77.0(3) . . ?
C3 C4 C5 117.8(5) . . ?
C3 C4 Fe2 61.2(3) . . ?
C5 C4 Fe2 68.7(3) . . ?
C3 C4 H4 117.2 . . ?
C5 C4 H4 117.2 . . ?
Fe2 C4 H4 117.2 . . ?
C4 C5 C14 115.6(5) . . ?
C4 C5 Fe1 120.2(4) . . ?
C14 C5 Fe1 123.9(4) . . ?
C4 C5 Fe2 70.2(3) . . ?
C14 C5 Fe2 127.5(4) . . ?
Fe1 C5 Fe2 78.52(19) . . ?
N1 C6 H6A 109.5 . . ?
N1 C6 H6B 109.5 . . ?
H6A C6 H6B 109.5 . . ?
N1 C6 H6C 109.5 . . ?
H6A C6 H6C 109.5 . . ?
H6B C6 H6C 109.5 . . ?
C8 C7 C12 120.0(6) . . ?
C8 C7 N1 118.7(5) . . ?
C12 C7 N1 121.3(5) . . ?
C7 C8 C9 120.4(5) . . ?
C7 C8 H8 119.8 . . ?
C9 C8 H8 119.8 . . ?
C10 C9 C8 119.9(6) . . ?
C10 C9 H9 120.1 . . ?
C8 C9 H9 120.1 . . ?
O3 C10 C9 123.3(5) . . ?
O3 C10 C11 117.1(5) . . ?
C9 C10 C11 119.6(5) . . ?
C10 C11 C12 120.9(6) . . ?
C10 C11 H11 119.6 . . ?
C12 C11 H11 119.6 . . ?
C7 C12 C11 119.1(6) . . ?
C7 C12 H12 120.4 . . ?
C11 C12 H12 120.4 . . ?
O3 C13 H13A 109.5 . . ?
O3 C13 H13B 109.5 . . ?
H13A C13 H13B 109.5 . . ?
O3 C13 H13C 109.5 . . ?
H13A C13 H13C 109.5 . . ?
H13B C13 H13C 109.5 . . ?
C5 C14 C15 115.7(5) . . ?
C5 C14 H14A 108.4 . . ?
C15 C14 H14A 108.4 . . ?
C5 C14 H14B 108.4 . . ?
C15 C14 H14B 108.4 . . ?
H14A C14 H14B 107.4 . . ?
C16 C15 C14 113.1(5) . . ?
C16 C15 C20 110.7(5) . . ?
C14 C15 C20 109.3(5) . . ?
C16 C15 H15 107.8 . . ?
C14 C15 H15 107.8 . . ?
C20 C15 H15 107.8 . . ?
C17 C16 C15 113.3(5) . . ?
C17 C16 H16A 108.9 . . ?
C15 C16 H16A 108.9 . . ?
C17 C16 H16B 108.9 . . ?
C15 C16 H16B 108.9 . . ?
H16A C16 H16B 107.7 . . ?
C18 C17 C16 110.5(6) . . ?
C18 C17 H17A 109.6 . . ?
C16 C17 H17A 109.6 . . ?
C18 C17 H17B 109.6 . . ?
C16 C17 H17B 109.6 . . ?
H17A C17 H17B 108.1 . . ?
C17 C18 C19 110.3(6) . . ?
C17 C18 H18A 109.6 . . ?
C19 C18 H18A 109.6 . . ?
C17 C18 H18B 109.6 . . ?
C19 C18 H18B 109.6 . . ?
H18A C18 H18B 108.1 . . ?
C18 C19 C20 110.2(6) . . ?
C18 C19 H19A 109.6 . . ?
C20 C19 H19A 109.6 . . ?
C18 C19 H19B 109.6 . . ?
C20 C19 H19B 109.6 . . ?
H19A C19 H19B 108.1 . . ?
C15 C20 C19 111.8(5) . . ?
C15 C20 H20A 109.3 . . ?
C19 C20 H20A 109.3 . . ?
C15 C20 H20B 109.3 . . ?
C19 C20 H20B 109.3 . . ?
H20A C20 H20B 107.9 . . ?
C105 C101 C102 107.6(5) . . ?
C105 C101 Fe1 70.2(3) . . ?
C102 C101 Fe1 70.2(3) . . ?
C105 C101 H101 126.2 . . ?
C102 C101 H101 126.2 . . ?
Fe1 C101 H101 126.2 . . ?
C103 C102 C101 108.1(5) . . ?
C103 C102 Fe1 70.4(3) . . ?
C101 C102 Fe1 70.8(3) . . ?
C103 C102 H102 125.9 . . ?
C101 C102 H102 125.9 . . ?
Fe1 C102 H102 125.9 . . ?
C102 C103 C104 108.0(5) . . ?
C102 C103 Fe1 71.2(3) . . ?
C104 C103 Fe1 69.6(3) . . ?
C102 C103 H103 126.0 . . ?
C104 C103 H103 126.0 . . ?
Fe1 C103 H103 126.0 . . ?
C105 C104 C103 107.6(5) . . ?
C105 C104 Fe1 71.3(3) . . ?
C103 C104 Fe1 71.2(3) . . ?
C105 C104 H104 126.1 . . ?
C103 C104 H104 126.1 . . ?
Fe1 C104 H104 126.1 . . ?
C101 C105 C104 108.6(5) . . ?
C101 C105 Fe1 71.5(3) . . ?
C104 C105 Fe1 69.6(3) . . ?
C101 C105 H105 125.7 . . ?
C104 C105 H105 125.7 . . ?
Fe1 C105 H105 125.7 . . ?
C202 C201 C205 106.7(5) . . ?
C202 C201 Fe2 70.1(3) . . ?
C205 C201 Fe2 69.4(3) . . ?
C202 C201 H201 126.6 . . ?
C205 C201 H201 126.6 . . ?
Fe2 C201 H201 126.6 . . ?
C203 C202 C201 108.1(5) . . ?
C203 C202 Fe2 70.2(3) . . ?
C201 C202 Fe2 70.4(3) . . ?
C203 C202 H202 125.9 . . ?
C201 C202 H202 125.9 . . ?
Fe2 C202 H202 125.9 . . ?
C204 C203 C202 108.9(5) . . ?
C204 C203 Fe2 70.7(3) . . ?
C202 C203 Fe2 70.5(3) . . ?
C204 C203 H203 125.5 . . ?
C202 C203 H203 125.5 . . ?
Fe2 C203 H203 125.5 . . ?
C203 C204 C205 107.3(6) . . ?
C203 C204 Fe2 70.3(3) . . ?
C205 C204 Fe2 69.6(3) . . ?
C203 C204 H204 126.3 . . ?
C205 C204 H204 126.3 . . ?
Fe2 C204 H204 126.3 . . ?
C204 C205 C201 108.9(5) . . ?
C204 C205 Fe2 71.0(3) . . ?
C201 C205 Fe2 70.9(3) . . ?
C204 C205 H205 125.5 . . ?
C201 C205 H205 125.5 . . ?
Fe2 C205 H205 125.5 . . ?
F3 C301 F2 108.0(5) . . ?
F3 C301 F1 107.9(5) . . ?
F2 C301 F1 108.0(5) . . ?
F3 C301 S1 110.8(5) . . ?
F2 C301 S1 111.1(4) . . ?
F1 C301 S1 110.9(4) . . ?
O13 S1 O11 113.9(3) . . ?
O13 S1 O12 116.5(3) . . ?
O11 S1 O12 114.9(3) . . ?
O13 S1 C301 102.8(3) . . ?
O11 S1 C301 102.7(3) . . ?
O12 S1 C301 103.4(3) . . ?

loop_
_geom_bond_atom_site_label_1
_geom_bond_atom_site_label_2
_geom_bond_distance
_geom_bond_site_symmetry_2
_geom_bond_publ_flag
Fe1 C1 1.750(6) . ?
Fe1 C2 1.919(6) . ?
Fe1 C5 1.962(6) . ?
Fe1 C104 2.092(6) . ?
Fe1 C103 2.113(6) . ?
Fe1 C105 2.113(6) . ?
Fe1 C102 2.123(5) . ?
Fe1 C101 2.131(6) . ?
Fe1 Fe2 2.5266(11) . ?
Fe2 C3 1.843(6) . ?
Fe2 C2 1.929(6) . ?
Fe2 C5 2.030(5) . ?
Fe2 C4 2.050(5) . ?
Fe2 C205 2.074(5) . ?
Fe2 C203 2.086(6) . ?
Fe2 C202 2.090(6) . ?
Fe2 C204 2.092(6) . ?
Fe2 C201 2.094(5) . ?
C1 O1 1.138(7) . ?
C2 O2 1.161(7) . ?
O3 C10 1.361(7) . ?
O3 C13 1.443(7) . ?
N1 C3 1.295(7) . ?
N1 C7 1.448(7) . ?
N1 C6 1.474(7) . ?
C3 C4 1.401(8) . ?
C4 C5 1.430(8) . ?
C4 H4 1.0000 . ?
C5 C14 1.508(7) . ?
C6 H6A 0.9800 . ?
C6 H6B 0.9800 . ?
C6 H6C 0.9800 . ?
C7 C8 1.373(8) . ?
C7 C12 1.380(8) . ?
C8 C9 1.385(8) . ?
C8 H8 0.9500 . ?
C9 C10 1.371(8) . ?
C9 H9 0.9500 . ?
C10 C11 1.375(8) . ?
C11 C12 1.385(8) . ?
C11 H11 0.9500 . ?
C12 H12 0.9500 . ?
C13 H13A 0.9800 . ?
C13 H13B 0.9800 . ?
C13 H13C 0.9800 . ?
C14 C15 1.524(8) . ?
C14 H14A 0.9900 . ?
C14 H14B 0.9900 . ?
C15 C16 1.520(8) . ?
C15 C20 1.526(8) . ?
C15 H15 1.0000 . ?
C16 C17 1.520(8) . ?
C16 H16A 0.9900 . ?
C16 H16B 0.9900 . ?
C17 C18 1.508(10) . ?
C17 H17A 0.9900 . ?
C17 H17B 0.9900 . ?
C18 C19 1.516(10) . ?
C18 H18A 0.9900 . ?
C18 H18B 0.9900 . ?
C19 C20 1.527(9) . ?
C19 H19A 0.9900 . ?
C19 H19B 0.9900 . ?
C20 H20A 0.9900 . ?
C20 H20B 0.9900 . ?
C101 C105 1.391(8) . ?
C101 C102 1.420(8) . ?
C101 H101 1.0000 . ?
C102 C103 1.394(8) . ?
C102 H102 1.0000 . ?
C103 C104 1.411(9) . ?
C103 H103 1.0000 . ?
C104 C105 1.407(8) . ?
C104 H104 1.0000 . ?
C105 H105 1.0000 . ?
C201 C202 1.414(9) . ?
C201 C205 1.415(8) . ?
C201 H201 1.0000 . ?
C202 C203 1.403(9) . ?
C202 H202 1.0000 . ?
C203 C204 1.397(8) . ?
C203 H203 1.0000 . ?
C204 C205 1.405(9) . ?
C204 H204 1.0000 . ?
C205 H205 1.0000 . ?
C301 F3 1.316(7) . ?
C301 F2 1.323(7) . ?
C301 F1 1.332(7) . ?
C301 S1 1.834(7) . ?
S1 O13 1.426(5) . ?
S1 O11 1.429(4) . ?
S1 O12 1.431(5) . ?
